data_4324350
loop_
_publ_author_name
'Partha Halder'
'Tapan Kanti Paine'

_publ_section_title
;
 Rearrangement of the Tris(2-pyridylthio)methanido Ligand in an Iron(II)
 Complex Containing an Fe-C Bond
;
_journal_name_full 'Inorganic Chemistry'
_journal_page_first 708
_journal_page_last 710
_journal_paper_doi 10.1021/ic101913p
_journal_volume 50
_journal_year 2011
_chemical_formula_sum 'C23 H18 Cl2 F3 Fe N4 O3 S5'
_chemical_formula_weight 742.46
_chemical_name_systematic
; 
 ? 
;
_space_group_IT_number 14
_symmetry_cell_setting monoclinic
_symmetry_space_group_name_Hall '-P 2yn'
_symmetry_space_group_name_H-M 'P 1 21/n 1'
_atom_sites_solution_hydrogens geom
_atom_sites_solution_primary direct
_atom_sites_solution_secondary difmap
_audit_creation_method SHELXL-97
_cell_angle_alpha 90.00
_cell_angle_beta 101.507(3)
_cell_angle_gamma 90.00
_cell_formula_units_Z 4
_cell_length_a 11.7123(15)
_cell_length_b 11.1622(14)
_cell_length_c 21.735(3)
_cell_measurement_reflns_used 6370
_cell_measurement_temperature 120(2)
_cell_measurement_theta_max 25.71
_cell_measurement_theta_min 2.18
_cell_volume 2784.4(6)
_computing_cell_refinement 'Bruker SMART'
_computing_data_collection 'Bruker SMART'
_computing_data_reduction 'Bruker SAINT'
_computing_molecular_graphics 'Bruker SHELXTL'
_computing_publication_material 'murcury 1.2.4'
_computing_structure_refinement 'SHELXL-97 (Sheldrick, 1997)'
_computing_structure_solution 'SHELXS-97 (Sheldrick, 1990)'
_diffrn_ambient_temperature 120(2)
_diffrn_measured_fraction_theta_full 0.998
_diffrn_measured_fraction_theta_max 0.998
_diffrn_measurement_device_type 'CCD area detector'
_diffrn_measurement_method 'omega scans'
_diffrn_radiation_monochromator graphite
_diffrn_radiation_source 'fine-focus sealed tube'
_diffrn_radiation_type MoK\a
_diffrn_radiation_wavelength 0.71073
_diffrn_reflns_av_R_equivalents 0.0612
_diffrn_reflns_av_sigmaI/netI 0.0501
_diffrn_reflns_limit_h_max 14
_diffrn_reflns_limit_h_min -14
_diffrn_reflns_limit_k_max 14
_diffrn_reflns_limit_k_min -14
_diffrn_reflns_limit_l_max 27
_diffrn_reflns_limit_l_min -27
_diffrn_reflns_number 29210
_diffrn_reflns_theta_full 27.00
_diffrn_reflns_theta_max 27.00
_diffrn_reflns_theta_min 1.84
_exptl_absorpt_coefficient_mu 1.165
_exptl_absorpt_correction_T_max 0.9440
_exptl_absorpt_correction_T_min 0.8089
_exptl_absorpt_correction_type multi-scan
_exptl_absorpt_process_details SADABS
_exptl_crystal_colour 'deep green'
_exptl_crystal_density_diffrn 1.771
_exptl_crystal_description block
_exptl_crystal_F_000 1500
_exptl_crystal_size_max 0.19
_exptl_crystal_size_mid 0.10
_exptl_crystal_size_min 0.05
_refine_diff_density_max 0.647
_refine_diff_density_min -0.441
_refine_diff_density_rms 0.085
_refine_ls_extinction_method none
_refine_ls_goodness_of_fit_ref 1.073
_refine_ls_hydrogen_treatment constr
_refine_ls_matrix_type full
_refine_ls_number_parameters 370
_refine_ls_number_reflns 6058
_refine_ls_number_restraints 0
_refine_ls_restrained_S_all 1.073
_refine_ls_R_factor_all 0.0528
_refine_ls_R_factor_gt 0.0394
_refine_ls_shift/su_max 0.002
_refine_ls_shift/su_mean 0.000
_refine_ls_structure_factor_coef Fsqd
_refine_ls_weighting_details 'calc w=1/[\s^2^(Fo^2^)+(0.0531P)^2^+0.8421P] where P=(Fo^2^+2Fc^2^)/3'
_refine_ls_weighting_scheme calc
_refine_ls_wR_factor_gt 0.1024
_refine_ls_wR_factor_ref 0.1099
_reflns_number_gt 4787
_reflns_number_total 6058
_reflns_threshold_expression >2sigma(I)
_cod_data_source_file ic101913p_si_003.cif
_cod_data_source_block ph166_0m
_cod_original_sg_symbol_H-M 'P 1 21/n 1 '
_cod_database_code 4324350

loop_
_symmetry_equiv_pos_as_xyz
'x, y, z'
'-x+1/2, y+1/2, -z+1/2'
'-x, -y, -z'
'x-1/2, -y-1/2, z-1/2'

loop_
_atom_site_label
_atom_site_type_symbol
_atom_site_fract_x
_atom_site_fract_y
_atom_site_fract_z
_atom_site_U_iso_or_equiv
_atom_site_adp_type
_atom_site_occupancy
_atom_site_symmetry_multiplicity
_atom_site_calc_flag
_atom_site_refinement_flags
Fe1 Fe 1.01562(3) 0.25127(3) 0.244289(17) 0.01851(11) Uani 1 1 d .
C1 C 1.0828(3) 0.0463(2) 0.32992(14) 0.0296(6) Uani 1 1 d .
H1 H 1.1419 0.0349 0.3076 0.036 Uiso 1 1 calc R
C2 C 1.0762(3) -0.0304(3) 0.37836(15) 0.0337(7) Uani 1 1 d .
H2 H 1.1300 -0.0920 0.3888 0.040 Uiso 1 1 calc R
C3 C 0.9882(3) -0.0144(3) 0.41134(14) 0.0303(7) Uani 1 1 d .
H3 H 0.9828 -0.0647 0.4448 0.036 Uiso 1 1 calc R
C4 C 0.9083(2) 0.0763(2) 0.39459(13) 0.0262(6) Uani 1 1 d .
H4 H 0.8481 0.0879 0.4161 0.031 Uiso 1 1 calc R
C5 C 0.9199(2) 0.1501(2) 0.34459(12) 0.0204(5) Uani 1 1 d .
C6 C 0.8524(2) 0.2891(2) 0.24262(12) 0.0192(5) Uani 1 1 d .
C7 C 0.6497(2) 0.2355(2) 0.18636(14) 0.0258(6) Uani 1 1 d .
H7 H 0.6224 0.2969 0.2084 0.031 Uiso 1 1 calc R
C8 C 0.5727(2) 0.1682(3) 0.14565(14) 0.0283(6) Uani 1 1 d .
H8 H 0.4932 0.1840 0.1392 0.034 Uiso 1 1 calc R
C9 C 0.6148(3) 0.0750(3) 0.11374(13) 0.0275(6) Uani 1 1 d .
H9 H 0.5631 0.0270 0.0863 0.033 Uiso 1 1 calc R
C10 C 0.7317(2) 0.0541(2) 0.12264(13) 0.0244(6) Uani 1 1 d .
H10 H 0.7595 -0.0083 0.1013 0.029 Uiso 1 1 calc R
C11 C 0.8100(2) 0.1263(2) 0.16378(12) 0.0214(6) Uani 1 1 d .
C12 C 0.9253(2) 0.4568(2) 0.17120(12) 0.0200(5) Uani 1 1 d .
C13 C 0.9166(2) 0.5481(2) 0.12691(13) 0.0258(6) Uani 1 1 d .
H13 H 0.8578 0.6051 0.1235 0.031 Uiso 1 1 calc R
C14 C 0.9962(3) 0.5528(3) 0.08819(13) 0.0298(7) Uani 1 1 d .
H14 H 0.9923 0.6138 0.0587 0.036 Uiso 1 1 calc R
C15 C 1.0819(3) 0.4665(3) 0.09353(13) 0.0290(6) Uani 1 1 d .
H15 H 1.1363 0.4681 0.0677 0.035 Uiso 1 1 calc R
C16 C 1.0850(2) 0.3776(2) 0.13814(13) 0.0250(6) Uani 1 1 d .
H16 H 1.1415 0.3182 0.1410 0.030 Uiso 1 1 calc R
C17 C 1.2727(2) 0.1744(2) 0.23692(13) 0.0254(6) Uani 1 1 d .
H17 H 1.2508 0.1142 0.2073 0.030 Uiso 1 1 calc R
C18 C 1.3884(3) 0.1959(3) 0.25915(14) 0.0311(7) Uani 1 1 d .
H18 H 1.4445 0.1496 0.2455 0.037 Uiso 1 1 calc R
C19 C 1.4217(3) 0.2874(3) 0.30228(15) 0.0323(7) Uani 1 1 d .
H19 H 1.5003 0.3042 0.3168 0.039 Uiso 1 1 calc R
C20 C 1.3373(2) 0.3534(3) 0.32347(14) 0.0286(6) Uani 1 1 d .
H20 H 1.3577 0.4143 0.3528 0.034 Uiso 1 1 calc R
C21 C 1.2215(2) 0.3264(2) 0.29974(13) 0.0226(6) Uani 1 1 d .
C22 C 0.1161(3) 0.1310(3) 1.00459(15) 0.0313(7) Uani 1 1 d .
C23 C 0.2129(3) 0.2791(4) 0.47781(18) 0.0487(9) Uani 1 1 d .
H23A H 0.2539 0.3518 0.4935 0.058 Uiso 1 1 calc R
H23B H 0.2231 0.2670 0.4350 0.058 Uiso 1 1 calc R
N1 N 1.00722(19) 0.13803(19) 0.31311(11) 0.0217(5) Uani 1 1 d .
N2 N 0.76698(19) 0.21432(19) 0.19543(10) 0.0194(5) Uani 1 1 d .
N3 N 1.01017(19) 0.37315(19) 0.17750(10) 0.0204(5) Uani 1 1 d .
N4 N 1.18955(19) 0.23869(19) 0.25695(10) 0.0211(5) Uani 1 1 d .
O1 O 0.28277(19) 0.2078(2) 1.08991(10) 0.0376(5) Uani 1 1 d .
O2 O 0.2412(2) 0.3140(2) 0.99198(12) 0.0524(7) Uani 1 1 d .
O3 O 0.3311(2) 0.1164(3) 0.99751(13) 0.0595(8) Uani 1 1 d .
F1 F 0.07940(17) 0.1193(2) 0.94273(9) 0.0589(6) Uani 1 1 d .
F2 F 0.03625(15) 0.19469(17) 1.02469(9) 0.0418(5) Uani 1 1 d .
F3 F 0.11848(19) 0.02327(17) 1.02985(13) 0.0665(7) Uani 1 1 d .
S1 S 0.82033(6) 0.26677(6) 0.32049(3) 0.02344(16) Uani 1 1 d .
S3 S 0.82736(6) 0.44675(6) 0.22270(3) 0.02315(16) Uani 1 1 d .
S2 S 0.95870(6) 0.10695(6) 0.17430(3) 0.02472(16) Uani 1 1 d .
S4 S 1.09712(6) 0.39302(6) 0.31733(3) 0.02286(16) Uani 1 1 d .
S5 S 0.25968(6) 0.19994(7) 1.02244(4) 0.02850(17) Uani 1 1 d .
Cl1 Cl 0.27461(9) 0.15749(10) 0.52420(5) 0.0586(3) Uani 1 1 d .
Cl2 Cl 0.06528(7) 0.29682(7) 0.47773(4) 0.0389(2) Uani 1 1 d .

loop_
_atom_site_aniso_label
_atom_site_aniso_U_11
_atom_site_aniso_U_22
_atom_site_aniso_U_33
_atom_site_aniso_U_23
_atom_site_aniso_U_13
_atom_site_aniso_U_12
Fe1 0.0176(2) 0.0178(2) 0.0201(2) 0.00038(14) 0.00360(15) 0.00173(14)
C1 0.0243(15) 0.0258(14) 0.0385(17) 0.0072(13) 0.0060(13) 0.0062(12)
C2 0.0328(17) 0.0252(15) 0.0403(18) 0.0093(13) 0.0005(14) 0.0014(12)
C3 0.0342(17) 0.0271(15) 0.0273(16) 0.0083(12) 0.0008(13) -0.0057(13)
C4 0.0241(14) 0.0297(15) 0.0252(14) 0.0014(12) 0.0057(12) -0.0043(12)
C5 0.0201(13) 0.0180(12) 0.0213(14) -0.0028(10) 0.0000(11) -0.0023(10)
C6 0.0183(13) 0.0192(12) 0.0196(13) -0.0010(10) 0.0026(10) 0.0003(10)
C7 0.0218(14) 0.0264(14) 0.0292(15) 0.0000(12) 0.0050(12) 0.0028(11)
C8 0.0189(14) 0.0363(16) 0.0282(16) 0.0048(12) 0.0006(12) -0.0021(12)
C9 0.0287(15) 0.0288(15) 0.0227(14) 0.0015(12) -0.0001(12) -0.0112(12)
C10 0.0298(15) 0.0215(13) 0.0214(14) -0.0017(11) 0.0042(12) -0.0043(11)
C11 0.0209(14) 0.0211(13) 0.0222(14) 0.0022(11) 0.0043(11) 0.0015(10)
C12 0.0209(13) 0.0181(12) 0.0202(13) -0.0033(10) 0.0022(11) -0.0020(10)
C13 0.0230(14) 0.0215(13) 0.0314(15) 0.0023(11) 0.0021(12) 0.0017(11)
C14 0.0366(17) 0.0271(15) 0.0247(15) 0.0056(12) 0.0036(13) -0.0027(13)
C15 0.0310(16) 0.0347(16) 0.0228(15) 0.0017(12) 0.0090(12) 0.0002(13)
C16 0.0234(14) 0.0280(14) 0.0245(15) 0.0004(11) 0.0071(12) 0.0029(11)
C17 0.0257(15) 0.0249(14) 0.0255(15) 0.0021(11) 0.0051(12) 0.0040(11)
C18 0.0278(16) 0.0324(16) 0.0345(17) 0.0062(13) 0.0101(13) 0.0064(12)
C19 0.0193(15) 0.0362(17) 0.0404(18) 0.0046(14) 0.0032(13) -0.0013(12)
C20 0.0245(15) 0.0292(15) 0.0292(16) 0.0014(12) -0.0016(12) -0.0039(12)
C21 0.0251(14) 0.0202(13) 0.0215(14) 0.0031(11) 0.0026(11) -0.0007(11)
C22 0.0268(16) 0.0278(15) 0.0378(18) -0.0066(13) 0.0026(13) -0.0019(12)
C23 0.051(2) 0.055(2) 0.042(2) 0.0152(18) 0.0121(18) -0.0026(18)
N1 0.0194(11) 0.0189(11) 0.0258(12) -0.0002(9) 0.0020(9) -0.0010(9)
N2 0.0197(11) 0.0182(10) 0.0191(11) -0.0022(9) 0.0009(9) -0.0014(9)
N3 0.0222(12) 0.0198(11) 0.0189(11) -0.0004(9) 0.0033(9) 0.0010(9)
N4 0.0209(12) 0.0222(11) 0.0198(11) 0.0035(9) 0.0028(9) 0.0005(9)
O1 0.0324(12) 0.0490(13) 0.0293(12) -0.0064(10) 0.0011(9) -0.0042(10)
O2 0.0459(15) 0.0535(16) 0.0570(17) 0.0222(12) 0.0083(13) -0.0113(12)
O3 0.0304(13) 0.0772(19) 0.0709(18) -0.0430(15) 0.0102(12) 0.0036(13)
F1 0.0344(11) 0.0961(18) 0.0413(12) -0.0288(12) -0.0043(9) -0.0048(11)
F2 0.0266(9) 0.0458(11) 0.0549(12) -0.0098(9) 0.0129(9) 0.0007(8)
F3 0.0442(12) 0.0297(11) 0.117(2) 0.0146(12) -0.0053(13) -0.0087(9)
S1 0.0235(4) 0.0250(3) 0.0229(4) 0.0007(3) 0.0071(3) 0.0035(3)
S3 0.0228(3) 0.0188(3) 0.0289(4) 0.0011(3) 0.0076(3) 0.0044(3)
S2 0.0217(4) 0.0227(3) 0.0292(4) -0.0057(3) 0.0038(3) 0.0029(3)
S4 0.0222(3) 0.0228(3) 0.0232(4) -0.0016(3) 0.0038(3) -0.0013(3)
S5 0.0219(4) 0.0327(4) 0.0309(4) -0.0061(3) 0.0054(3) -0.0018(3)
Cl1 0.0490(6) 0.0617(6) 0.0632(6) 0.0171(5) 0.0068(5) 0.0116(5)
Cl2 0.0401(5) 0.0419(4) 0.0322(4) -0.0007(3) 0.0013(3) -0.0025(3)

loop_
_atom_type_symbol
_atom_type_description
_atom_type_scat_dispersion_real
_atom_type_scat_dispersion_imag
_atom_type_scat_source
C C 0.0033 0.0016 'International Tables Vol C Tables 4.2.6.8 and 6.1.1.4'
H H 0.0000 0.0000 'International Tables Vol C Tables 4.2.6.8 and 6.1.1.4'
N N 0.0061 0.0033 'International Tables Vol C Tables 4.2.6.8 and 6.1.1.4'
O O 0.0106 0.0060 'International Tables Vol C Tables 4.2.6.8 and 6.1.1.4'
F F 0.0171 0.0103 'International Tables Vol C Tables 4.2.6.8 and 6.1.1.4'
S S 0.1246 0.1234 'International Tables Vol C Tables 4.2.6.8 and 6.1.1.4'
Fe Fe 0.3463 0.8444 'International Tables Vol C Tables 4.2.6.8 and 6.1.1.4'
Cl Cl 0.1484 0.1585 'International Tables Vol C Tables 4.2.6.8 and 6.1.1.4'

loop_
_geom_angle_atom_site_label_1
_geom_angle_atom_site_label_2
_geom_angle_atom_site_label_3
_geom_angle
C6 Fe1 N1 87.48(10)
C6 Fe1 N3 87.11(10)
N1 Fe1 N3 174.18(9)
C6 Fe1 N4 169.25(10)
N1 Fe1 N4 93.09(9)
N3 Fe1 N4 91.83(9)
C6 Fe1 S2 89.15(8)
N1 Fe1 S2 90.06(7)
N3 Fe1 S2 91.99(7)
N4 Fe1 S2 101.58(7)
C6 Fe1 S4 97.68(8)
N1 Fe1 S4 89.66(7)
N3 Fe1 S4 88.95(7)
N4 Fe1 S4 71.60(7)
S2 Fe1 S4 173.14(3)
N1 C1 C2 123.0(3)
N1 C1 H1 118.5
C2 C1 H1 118.5
C1 C2 C3 118.7(3)
C1 C2 H2 120.6
C3 C2 H2 120.6
C4 C3 C2 119.8(3)
C4 C3 H3 120.1
C2 C3 H3 120.1
C3 C4 C5 118.3(3)
C3 C4 H4 120.8
C5 C4 H4 120.8
N1 C5 C4 122.7(2)
N1 C5 S1 116.7(2)
C4 C5 S1 120.6(2)
N2 C6 S3 108.36(17)
N2 C6 S1 108.62(17)
S3 C6 S1 107.42(13)
N2 C6 Fe1 113.69(17)
S3 C6 Fe1 108.93(13)
S1 C6 Fe1 109.63(13)
C8 C7 N2 121.1(3)
C8 C7 H7 119.5
N2 C7 H7 119.5
C7 C8 C9 118.8(3)
C7 C8 H8 120.6
C9 C8 H8 120.6
C10 C9 C8 120.1(3)
C10 C9 H9 119.9
C8 C9 H9 119.9
C9 C10 C11 120.2(3)
C9 C10 H10 119.9
C11 C10 H10 119.9
N2 C11 C10 118.7(2)
N2 C11 S2 119.5(2)
C10 C11 S2 121.8(2)
N3 C12 C13 121.8(2)
N3 C12 S3 116.82(19)
C13 C12 S3 121.4(2)
C14 C13 C12 119.1(3)
C14 C13 H13 120.4
C12 C13 H13 120.4
C13 C14 C15 119.5(3)
C13 C14 H14 120.3
C15 C14 H14 120.3
C14 C15 C16 118.5(3)
C14 C15 H15 120.7
C16 C15 H15 120.7
N3 C16 C15 122.9(3)
N3 C16 H16 118.5
C15 C16 H16 118.5
N4 C17 C18 121.4(3)
N4 C17 H17 119.3
C18 C17 H17 119.3
C17 C18 C19 119.6(3)
C17 C18 H18 120.2
C19 C18 H18 120.2
C20 C19 C18 119.5(3)
C20 C19 H19 120.2
C18 C19 H19 120.2
C19 C20 C21 118.2(3)
C19 C20 H20 120.9
C21 C20 H20 120.9
N4 C21 C20 122.0(3)
N4 C21 S4 109.36(19)
C20 C21 S4 128.6(2)
F2 C22 F3 108.1(3)
F2 C22 F1 106.2(2)
F3 C22 F1 107.8(3)
F2 C22 S5 112.9(2)
F3 C22 S5 110.8(2)
F1 C22 S5 110.8(2)
Cl2 C23 Cl1 112.5(2)
Cl2 C23 H23A 109.1
Cl1 C23 H23A 109.1
Cl2 C23 H23B 109.1
Cl1 C23 H23B 109.1
H23A C23 H23B 107.8
C5 N1 C1 117.4(2)
C5 N1 Fe1 118.57(18)
C1 N1 Fe1 124.0(2)
C11 N2 C7 121.1(2)
C11 N2 C6 118.5(2)
C7 N2 C6 120.4(2)
C16 N3 C12 118.1(2)
C16 N3 Fe1 124.24(18)
C12 N3 Fe1 117.68(18)
C17 N4 C21 119.3(2)
C17 N4 Fe1 140.50(19)
C21 N4 Fe1 100.22(17)
C5 S1 C6 97.50(12)
C12 S3 C6 96.80(12)
C11 S2 Fe1 99.04(9)
C21 S4 Fe1 78.81(9)
O3 S5 O2 116.78(18)
O3 S5 O1 114.88(16)
O2 S5 O1 113.39(15)
O3 S5 C22 103.25(15)
O2 S5 C22 103.29(14)
O1 S5 C22 102.76(14)

loop_
_geom_bond_atom_site_label_1
_geom_bond_atom_site_label_2
_geom_bond_distance
Fe1 C6 1.951(3)
Fe1 N1 1.976(2)
Fe1 N3 1.981(2)
Fe1 N4 2.006(2)
Fe1 S2 2.2247(8)
Fe1 S4 2.3088(8)
C1 N1 1.355(3)
C1 C2 1.371(4)
C1 H1 0.9300
C2 C3 1.379(4)
C2 H2 0.9300
C3 C4 1.377(4)
C3 H3 0.9300
C4 C5 1.392(4)
C4 H4 0.9300
C5 N1 1.345(3)
C5 S1 1.757(3)
C6 N2 1.530(3)
C6 S3 1.822(3)
C6 S1 1.823(3)
C7 C8 1.358(4)
C7 N2 1.368(3)
C7 H7 0.9300
C8 C9 1.394(4)
C8 H8 0.9300
C9 C10 1.365(4)
C9 H9 0.9300
C10 C11 1.401(4)
C10 H10 0.9300
C11 N2 1.353(3)
C11 S2 1.725(3)
C12 N3 1.351(3)
C12 C13 1.391(4)
C12 S3 1.759(3)
C13 C14 1.376(4)
C13 H13 0.9300
C14 C15 1.379(4)
C14 H14 0.9300
C15 C16 1.383(4)
C15 H15 0.9300
C16 N3 1.343(3)
C16 H16 0.9300
C17 N4 1.350(3)
C17 C18 1.366(4)
C17 H17 0.9300
C18 C19 1.389(4)
C18 H18 0.9300
C19 C20 1.384(4)
C19 H19 0.9300
C20 C21 1.385(4)
C20 H20 0.9300
C21 N4 1.351(3)
C21 S4 1.744(3)
C22 F2 1.317(3)
C22 F3 1.320(4)
C22 F1 1.334(4)
C22 S5 1.819(3)
C23 Cl2 1.740(4)
C23 Cl1 1.758(4)
C23 H23A 0.9700
C23 H23B 0.9700
O1 S5 1.440(2)
O2 S5 1.432(3)
O3 S5 1.429(2)
